data_7003308
loop_
_publ_author_name
'Pilz, Maurice Frederic'
'Limberg, Christian'
'Demeshko, Serhiy'
'Meyer, Franc'
'Ziemer, Burkhard'

_publ_section_title
;
 Dinuclear iron complexes based on parallel \b-diiminato binding sites:
 syntheses, structures and reaction with O2
;
_journal_issue 14
_journal_name_full 'Dalton Transactions'
_journal_page_first 1917
_journal_page_last 1923
_journal_paper_doi 10.1039/b715376g
_journal_year 2008
_chemical_formula_moiety 'C130 H136 Cl6 F16 Fe4 Li2 N8 O8, C6 H14'
_chemical_formula_sum 'C136 H150 Cl6 F16 Fe4 Li2 N8 O8'
_chemical_formula_weight 2778.62
_chemical_name_common ((C6H3F2)Xanthdim)Fe2Cl3(Li(thf)3)
_chemical_name_systematic
;
[(C6H3F2)Xanthdim]Fe2Cl3(Li(thf)3)
;
_space_group_IT_number 2
_symmetry_cell_setting triclinic
_symmetry_space_group_name_Hall '-P 1'
_symmetry_space_group_name_H-M 'P -1'
_atom_sites_solution_hydrogens geom
_atom_sites_solution_primary direct
_atom_sites_solution_secondary difmap
_audit_creation_method SHELXL-97
_cell_angle_alpha 85.24(4)
_cell_angle_beta 76.33(4)
_cell_angle_gamma 89.89(4)
_cell_formula_units_Z 1
_cell_length_a 14.284(5)
_cell_length_b 15.375(8)
_cell_length_c 16.471(8)
_cell_measurement_reflns_used 60
_cell_measurement_temperature 150(2)
_cell_measurement_theta_max 17
_cell_measurement_theta_min 14
_cell_volume 3502(3)
_computing_cell_refinement 'STADI4-1.06 (Stoe & Cie, 1997)'
_computing_data_collection 'STADI4-1.06 (Stoe & Cie, 1997)'
_computing_data_reduction 'XRED1.08 (Stoe & Cie, 1997)'
_computing_molecular_graphics 'DIAMOND (Brandenburg & Berndt, 1999)'
_computing_publication_material 'SHELXL97 (Sheldrick, 1997)'
_computing_structure_refinement 'SHELXL97 (Sheldrick, 1997)'
_computing_structure_solution 'SHELXS97 (Sheldrick, 1990)'
_diffrn_ambient_temperature 150(2)
_diffrn_measured_fraction_theta_full 0.999
_diffrn_measured_fraction_theta_max 0.999
_diffrn_measurement_device 'Stoe STADI4 diffractometer'
_diffrn_measurement_method 2\Q/\w-scan,ratio=0.0,width(\w)=3.1-3.2\%
_diffrn_radiation_monochromator 'planar graphite'
_diffrn_radiation_source 'fine-focus sealed tube'
_diffrn_radiation_type MoK\a
_diffrn_radiation_wavelength 0.71073
_diffrn_reflns_av_R_equivalents 0.0889
_diffrn_reflns_av_sigmaI/netI 0.0647
_diffrn_reflns_limit_h_max 15
_diffrn_reflns_limit_h_min -15
_diffrn_reflns_limit_k_max 16
_diffrn_reflns_limit_k_min -16
_diffrn_reflns_limit_l_max 18
_diffrn_reflns_limit_l_min -15
_diffrn_reflns_number 11732
_diffrn_reflns_theta_full 23.00
_diffrn_reflns_theta_max 23.00
_diffrn_reflns_theta_min 1.70
_diffrn_standards_decay_% 8.8
_diffrn_standards_interval_time 120
_diffrn_standards_number 3
_exptl_absorpt_coefficient_mu 0.598
_exptl_absorpt_correction_T_max 0.7624
_exptl_absorpt_correction_T_min 0.6464
_exptl_absorpt_correction_type psi-scan
_exptl_absorpt_process_details
;
North,A.C.T., Phillips,D.C., Mathwes,F.S. (1968). Acta Cryst. A24, 351-359.
;
_exptl_crystal_colour red
_exptl_crystal_density_diffrn 1.317
_exptl_crystal_density_method none
_exptl_crystal_description block
_exptl_crystal_F_000 1442
_exptl_crystal_size_max 0.80
_exptl_crystal_size_mid 0.76
_exptl_crystal_size_min 0.48
_refine_diff_density_max 2.043
_refine_diff_density_min -0.673
_refine_diff_density_rms 0.104
_refine_ls_extinction_method none
_refine_ls_goodness_of_fit_ref 1.059
_refine_ls_hydrogen_treatment constr
_refine_ls_matrix_type full
_refine_ls_number_parameters 816
_refine_ls_number_reflns 9729
_refine_ls_number_restraints 134
_refine_ls_restrained_S_all 1.071
_refine_ls_R_factor_all 0.1499
_refine_ls_R_factor_gt 0.0874
_refine_ls_shift/su_max 0.001
_refine_ls_shift/su_mean 0.000
_refine_ls_structure_factor_coef Fsqd
_refine_ls_weighting_details 'calc w=1/[\s^2^(Fo^2^)+(0.0973P)^2^+25.0548P] where P=(Fo^2^+2Fc^2^)/3'
_refine_ls_weighting_scheme calc
_refine_ls_wR_factor_gt 0.2088
_refine_ls_wR_factor_ref 0.2635
_reflns_number_gt 6056
_reflns_number_total 9729
_reflns_threshold_expression I>2sigma(I)
_cod_data_source_file b715376g.txt
_cod_data_source_block 2
_cod_database_code 7003308

loop_
_symmetry_equiv_pos_as_xyz
'x, y, z'
'-x, -y, -z'

loop_
_atom_site_label
_atom_site_type_symbol
_atom_site_fract_x
_atom_site_fract_y
_atom_site_fract_z
_atom_site_U_iso_or_equiv
_atom_site_adp_type
_atom_site_occupancy
_atom_site_symmetry_multiplicity
_atom_site_calc_flag
_atom_site_refinement_flags
_atom_site_disorder_assembly
_atom_site_disorder_group
C1 C 0.1609(5) 0.5718(5) 0.2810(5) 0.0305(18) Uani 1 1 d . . .
C2 C 0.2561(6) 0.5633(5) 0.2337(5) 0.0330(19) Uani 1 1 d . . .
C3 C 0.3227(6) 0.6293(6) 0.2331(6) 0.043(2) Uani 1 1 d . . .
H3 H 0.3870 0.6243 0.2013 0.052 Uiso 1 1 calc R . .
C4 C 0.2984(7) 0.7019(6) 0.2772(6) 0.048(2) Uani 1 1 d . . .
C5 C 0.2043(7) 0.7068(5) 0.3235(6) 0.044(2) Uani 1 1 d . . .
H5 H 0.1868 0.7559 0.3548 0.052 Uiso 1 1 calc R . .
C6 C 0.1341(6) 0.6433(5) 0.3263(5) 0.036(2) Uani 1 1 d . . .
C7 C 0.0305(6) 0.6541(5) 0.3770(5) 0.037(2) Uani 1 1 d . . .
C8 C -0.0294(6) 0.5732(5) 0.3746(5) 0.0323(19) Uani 1 1 d . . .
C9 C -0.1249(6) 0.5664(5) 0.4205(5) 0.036(2) Uani 1 1 d . . .
H9 H -0.1498 0.6117 0.4549 0.043 Uiso 1 1 calc R . .
C10 C -0.1851(6) 0.4965(6) 0.4182(5) 0.037(2) Uani 1 1 d . . .
C11 C -0.1458(5) 0.4310(5) 0.3670(5) 0.0334(19) Uani 1 1 d . . .
H11 H -0.1854 0.3822 0.3646 0.040 Uiso 1 1 calc R . .
C12 C -0.0516(5) 0.4345(5) 0.3198(5) 0.0296(18) Uani 1 1 d . . .
C13 C 0.0050(5) 0.5054(5) 0.3251(5) 0.0300(18) Uani 1 1 d . . .
C14 C 0.3748(8) 0.7718(7) 0.2783(8) 0.065(3) Uani 1 1 d . . .
C15 C 0.433(2) 0.7944(17) 0.1946(12) 0.28(2) Uani 1 1 d . . .
H15C H 0.4813 0.8385 0.1965 0.341 Uiso 1 1 calc R . .
H15B H 0.3913 0.8178 0.1586 0.341 Uiso 1 1 calc R . .
H15A H 0.4647 0.7422 0.1720 0.341 Uiso 1 1 calc R . .
C16 C 0.4521(12) 0.7273(11) 0.3205(15) 0.165(10) Uani 1 1 d . . .
H16A H 0.4800 0.6782 0.2891 0.199 Uiso 1 1 calc R . .
H16B H 0.4216 0.7058 0.3784 0.199 Uiso 1 1 calc R . .
H16C H 0.5031 0.7698 0.3203 0.199 Uiso 1 1 calc R . .
C17 C 0.3406(10) 0.8411(10) 0.3317(15) 0.186(12) Uani 1 1 d . . .
H17A H 0.3166 0.8162 0.3896 0.223 Uiso 1 1 calc R . .
H17B H 0.2884 0.8716 0.3126 0.223 Uiso 1 1 calc R . .
H17C H 0.3936 0.8824 0.3290 0.223 Uiso 1 1 calc R . .
C18 C -0.0143(7) 0.7325(6) 0.3357(6) 0.047(2) Uani 1 1 d . . .
H18A H -0.0153 0.7213 0.2782 0.057 Uiso 1 1 calc R . .
H18B H 0.0242 0.7854 0.3348 0.057 Uiso 1 1 calc R . .
H18C H -0.0804 0.7405 0.3680 0.057 Uiso 1 1 calc R . .
C19 C 0.0322(7) 0.6689(6) 0.4673(5) 0.046(2) Uani 1 1 d . . .
H19A H 0.0709 0.7215 0.4676 0.055 Uiso 1 1 calc R . .
H19B H 0.0607 0.6184 0.4922 0.055 Uiso 1 1 calc R . .
H19C H -0.0337 0.6764 0.5000 0.055 Uiso 1 1 calc R . .
C20 C -0.2909(6) 0.4952(7) 0.4653(6) 0.046(2) Uani 1 1 d . . .
C21 C -0.3420(8) 0.5635(12) 0.4217(9) 0.120(6) Uani 1 1 d . . .
H21A H -0.3354 0.5505 0.3633 0.144 Uiso 1 1 calc R . .
H21B H -0.3135 0.6211 0.4229 0.144 Uiso 1 1 calc R . .
H21C H -0.4105 0.5631 0.4504 0.144 Uiso 1 1 calc R . .
C22 C -0.2995(8) 0.5104(12) 0.5539(8) 0.117(6) Uani 1 1 d . . .
H22A H -0.2702 0.5671 0.5572 0.140 Uiso 1 1 calc R . .
H22B H -0.2664 0.4642 0.5802 0.140 Uiso 1 1 calc R . .
H22C H -0.3678 0.5099 0.5832 0.140 Uiso 1 1 calc R . .
C23 C -0.3406(9) 0.4084(9) 0.4630(11) 0.126(7) Uani 1 1 d . . .
H23A H -0.3076 0.3613 0.4882 0.151 Uiso 1 1 calc R . .
H23B H -0.3384 0.3979 0.4047 0.151 Uiso 1 1 calc R . .
H23C H -0.4079 0.4099 0.4945 0.151 Uiso 1 1 calc R . .
C24 C -0.0134(5) 0.3660(5) 0.2622(5) 0.0300(18) Uani 1 1 d . . .
C25 C -0.0109(6) 0.2807(5) 0.2966(5) 0.036(2) Uani 1 1 d . B .
H25 H -0.0316 0.2710 0.3559 0.043 Uiso 1 1 calc R . .
C26 C 0.0117(7) 0.1296(5) 0.3035(6) 0.047(2) Uani 1 1 d . B .
C27 C -0.0714(9) 0.1026(7) 0.3644(7) 0.062(3) Uani 1 1 d . . .
C28 C -0.0792(12) 0.0232(7) 0.4122(8) 0.090(4) Uani 1 1 d . . .
H28 H -0.1361 0.0062 0.4536 0.108 Uiso 1 1 calc R . .
C29 C -0.0006(14) -0.0297(8) 0.3966(8) 0.093(5) Uani 1 1 d . . .
C30 C 0.0798(11) -0.0079(7) 0.3353(9) 0.080(4) Uani 1 1 d . . .
H30 H 0.1315 -0.0475 0.3248 0.096 Uiso 1 1 calc R . .
C31 C 0.0866(9) 0.0722(6) 0.2877(8) 0.068(3) Uani 1 1 d . . .
H31 H 0.1426 0.0871 0.2445 0.082 Uiso 1 1 calc R . .
C32 C 0.0163(5) 0.3945(5) 0.1781(5) 0.0334(19) Uani 1 1 d . A .
H32 H 0.0105 0.4553 0.1649 0.040 Uiso 1 1 calc R . .
C33 C 0.0854(6) 0.3957(6) 0.0347(5) 0.039(2) Uani 1 1 d . A .
C34 C 0.0867(8) 0.3604(8) -0.0390(7) 0.067(3) Uani 1 1 d DU . .
H38S H 0.0640 0.3050 -0.0368 0.080 Uiso 0.252(16) 1 d PR A 2
C35 C 0.1223(10) 0.4014(12) -0.1191(7) 0.086(5) Uani 1 1 d . A .
H35 H 0.1221 0.3738 -0.1686 0.103 Uiso 1 1 calc R . .
C36 C 0.1568(9) 0.4822(13) -0.1211(9) 0.091(5) Uani 1 1 d . . .
C37 C 0.1577(7) 0.5241(9) -0.0542(8) 0.070(3) Uani 1 1 d . A .
H37 H 0.1821 0.5822 -0.0593 0.084 Uiso 1 1 calc R . .
C38 C 0.1216(6) 0.4796(8) 0.0230(7) 0.056(3) Uani 1 1 d DU . .
H38 H 0.1225 0.5102 0.0706 0.067 Uiso 0.748(16) 1 d PR A 1
C39 C 0.2835(5) 0.4836(5) 0.1882(5) 0.0288(18) Uani 1 1 d . . .
C40 C 0.2787(5) 0.4048(5) 0.2368(5) 0.0310(18) Uani 1 1 d . B .
H40 H 0.2587 0.4071 0.2958 0.037 Uiso 1 1 calc R . .
C41 C 0.2903(6) 0.2540(5) 0.2706(5) 0.036(2) Uani 1 1 d . B .
C42 C 0.2248(7) 0.2444(6) 0.3448(6) 0.044(2) Uani 1 1 d . . .
C43 C 0.2163(9) 0.1709(7) 0.4017(7) 0.064(3) Uani 1 1 d . . .
H43 H 0.1687 0.1655 0.4531 0.077 Uiso 1 1 calc R . .
C44 C 0.2828(10) 0.1059(7) 0.3777(8) 0.071(3) Uani 1 1 d . . .
C45 C 0.3479(9) 0.1115(7) 0.3038(8) 0.066(3) Uani 1 1 d . . .
H45 H 0.3893 0.0639 0.2893 0.080 Uiso 1 1 calc R . .
C46 C 0.3557(9) 0.1843(6) 0.2490(8) 0.065(3) Uani 1 1 d . . .
H46 H 0.4035 0.1886 0.1977 0.079 Uiso 1 1 calc R . .
C47 C 0.3139(5) 0.4944(5) 0.1014(5) 0.0336(19) Uani 1 1 d . B .
H47 H 0.3169 0.5528 0.0769 0.040 Uiso 1 1 calc R . .
C48 C 0.3775(5) 0.4615(6) -0.0377(5) 0.034(2) Uani 1 1 d . B .
C49 C 0.3664(6) 0.4093(6) -0.0987(6) 0.045(2) Uani 1 1 d . . .
C50 C 0.4001(7) 0.4316(7) -0.1825(6) 0.054(3) Uani 1 1 d . . .
H50 H 0.3909 0.3941 -0.2231 0.064 Uiso 1 1 calc R . .
C51 C 0.4480(7) 0.5106(8) -0.2056(6) 0.058(3) Uani 1 1 d . . .
C52 C 0.4636(6) 0.5649(7) -0.1497(6) 0.055(3) Uani 1 1 d . . .
H52 H 0.4975 0.6188 -0.1676 0.066 Uiso 1 1 calc R . .
C53 C 0.4285(6) 0.5392(6) -0.0650(6) 0.047(2) Uani 1 1 d . . .
H53 H 0.4398 0.5761 -0.0246 0.056 Uiso 1 1 calc R . .
C54 C -0.2289(12) 0.2048(9) -0.0280(8) 0.108(5) Uani 1 1 d DU B .
H54A H -0.2179 0.2416 0.0155 0.130 Uiso 1 1 calc R . .
H54B H -0.2941 0.2163 -0.0369 0.130 Uiso 1 1 calc R . .
C55 C -0.1565(12) 0.2245(10) -0.1057(9) 0.107(5) Uani 1 1 d U . .
H55A H -0.1866 0.2522 -0.1494 0.129 Uiso 1 1 calc R . .
H55B H -0.1068 0.2651 -0.0969 0.129 Uiso 1 1 calc R . .
C56 C -0.1147(16) 0.1446(12) -0.1304(11) 0.158(8) Uani 1 1 d U . .
H56A H -0.0446 0.1468 -0.1338 0.189 Uiso 1 1 calc R . .
H56B H -0.1243 0.1340 -0.1863 0.189 Uiso 1 1 calc R . .
C57 C -0.1594(9) 0.0756(8) -0.0699(7) 0.078(3) Uani 1 1 d DU B .
H57A H -0.1975 0.0365 -0.0952 0.093 Uiso 1 1 calc R . .
H57B H -0.1100 0.0407 -0.0495 0.093 Uiso 1 1 calc R . .
C58 C -0.212(2) -0.0485(12) 0.2325(11) 0.253(11) Uani 1 1 d DU . .
H58A H -0.2672 -0.0392 0.2798 0.303 Uiso 1 1 calc R . .
H58B H -0.1558 -0.0142 0.2387 0.303 Uiso 1 1 calc R . .
C59 C -0.189(2) -0.1407(14) 0.2308(16) 0.241(11) Uani 1 1 d DU . .
H59A H -0.2018 -0.1712 0.2878 0.289 Uiso 1 1 calc R . .
H59B H -0.1220 -0.1503 0.2004 0.289 Uiso 1 1 calc R . .
C60 C -0.261(2) -0.1661(12) 0.1830(15) 0.240(11) Uani 1 1 d DU B .
H60A H -0.3283 -0.1662 0.2169 0.288 Uiso 1 1 calc R . .
H60B H -0.2468 -0.2230 0.1591 0.288 Uiso 1 1 calc R . .
C61 C -0.238(2) -0.0901(11) 0.1175(10) 0.199(9) Uani 1 1 d DU . .
H61A H -0.1760 -0.0983 0.0775 0.239 Uiso 1 1 calc R B .
H61B H -0.2894 -0.0838 0.0860 0.239 Uiso 1 1 calc R . .
C62 C -0.3580(15) 0.1656(15) 0.2008(14) 0.106(7) Uiso 0.655(7) 1 d PDU B 3
H62A H -0.3813 0.1052 0.2208 0.128 Uiso 0.655(7) 1 calc PR B 3
H62B H -0.3833 0.1841 0.1512 0.128 Uiso 0.655(7) 1 calc PR B 3
C63 C -0.3910(18) 0.221(2) 0.2636(18) 0.144(10) Uiso 0.655(7) 1 d PDU B 3
H63A H -0.4491 0.2519 0.2551 0.173 Uiso 0.655(7) 1 calc PR B 3
H63B H -0.4062 0.1881 0.3196 0.173 Uiso 0.655(7) 1 calc PR B 3
C64 C -0.3202(18) 0.2742(17) 0.2561(18) 0.142(10) Uiso 0.655(7) 1 d PDU B 3
H64A H -0.3153 0.2884 0.3125 0.171 Uiso 0.655(7) 1 calc PR B 3
H64B H -0.3324 0.3290 0.2245 0.171 Uiso 0.655(7) 1 calc PR B 3
C65 C -0.2282(15) 0.2376(13) 0.2122(13) 0.100(7) Uiso 0.655(7) 1 d PDU B 3
H65A H -0.1910 0.2790 0.1669 0.120 Uiso 0.655(7) 1 calc PR B 3
H65B H -0.1878 0.2177 0.2511 0.120 Uiso 0.655(7) 1 calc PR B 3
C66 C -0.427(2) -0.024(2) -0.0015(19) 0.073(10) Uiso 0.345(7) 1 d PDU B -4
H66A H -0.4290 -0.0884 0.0122 0.087 Uiso 0.345(7) 1 calc PR B -4
H66B H -0.3659 -0.0104 -0.0440 0.087 Uiso 0.345(7) 1 calc PR B -4
C67 C -0.506(2) -0.003(3) -0.0405(17) 0.080(10) Uiso 0.345(7) 1 d PDU B -4
H67A H -0.5233 -0.0499 -0.0717 0.096 Uiso 0.345(7) 1 calc PR B -4
H67B H -0.4953 0.0534 -0.0761 0.096 Uiso 0.345(7) 1 calc PR B -4
C68 C -0.5738(17) 0.0042(19) 0.0436(15) 0.049(7) Uiso 0.345(7) 1 d PDU B -4
H68A H -0.6228 0.0490 0.0396 0.059 Uiso 0.345(7) 1 calc PR B -4
H68B H -0.6071 -0.0525 0.0648 0.059 Uiso 0.345(7) 1 calc PR B -4
C69 C -0.5143(14) 0.0289(18) 0.0991(16) 0.052(7) Uiso 0.345(7) 1 d PDU B -4
H69A H -0.5218 0.0918 0.1072 0.062 Uiso 0.345(7) 1 calc PR B -4
H69B H -0.5361 -0.0043 0.1546 0.062 Uiso 0.345(7) 1 calc PR B -4
C70 C 0.442(3) 0.2012(18) 0.504(2) 0.29(2) Uani 1 1 d . . .
H70A H 0.3972 0.2352 0.5431 0.437 Uiso 1 1 calc R . .
H70B H 0.4222 0.2044 0.4501 0.437 Uiso 1 1 calc R . .
H70C H 0.5072 0.2249 0.4943 0.437 Uiso 1 1 calc R . .
C71 C 0.438(3) 0.104(2) 0.540(2) 0.29(2) Uani 1 1 d . . .
H71A H 0.4557 0.1015 0.5951 0.350 Uiso 1 1 calc R . .
H71B H 0.3717 0.0807 0.5500 0.350 Uiso 1 1 calc R . .
C72 C 0.5023(19) 0.0488(14) 0.4864(18) 0.184(11) Uani 1 1 d . . .
H72A H 0.5692 0.0699 0.4808 0.220 Uiso 1 1 calc R . .
H72B H 0.4888 0.0566 0.4300 0.220 Uiso 1 1 calc R . .
Cl1 Cl -0.0133(2) 0.10804(19) 0.0861(2) 0.0731(9) Uani 1 1 d . . .
Cl2 Cl 0.22920(16) 0.19109(15) 0.07772(16) 0.0520(6) Uani 1 1 d . . .
Cl3 Cl 0.48668(17) 0.25472(16) 0.02656(18) 0.0603(7) Uani 1 1 d . . .
F1 F -0.1478(5) 0.1537(4) 0.3804(4) 0.086(2) Uani 1 1 d . . .
F2 F -0.0045(8) -0.1058(4) 0.4439(5) 0.131(4) Uani 1 1 d . . .
F3 F 0.0538(7) 0.2809(6) -0.0347(5) 0.078(3) Uani 0.748(16) 1 d PDU A 1
F3S F 0.1298(14) 0.5243(13) 0.0789(12) 0.051(8) Uani 0.252(16) 1 d PDU A 2
F4 F 0.1951(5) 0.5226(7) -0.1995(4) 0.130(4) Uani 1 1 d . A .
F5 F 0.1599(4) 0.3049(4) 0.3674(4) 0.0706(17) Uani 1 1 d . . .
F6 F 0.2750(6) 0.0336(4) 0.4325(5) 0.099(2) Uani 1 1 d . . .
F7 F 0.3193(4) 0.3319(4) -0.0749(3) 0.0556(14) Uani 1 1 d . . .
F8 F 0.4816(4) 0.5341(5) -0.2888(3) 0.081(2) Uani 1 1 d . . .
Fe1 Fe 0.06376(9) 0.21749(8) 0.12907(8) 0.0428(4) Uani 1 1 d . A .
Fe2 Fe 0.33842(9) 0.30468(8) 0.08600(8) 0.0392(4) Uani 1 1 d . B .
Li1 Li -0.1865(18) 0.0932(8) 0.1061(6) 0.089(10) Uiso 0.655(7) 1 d PD B 3
Li1S Li -0.3065(14) 0.056(2) 0.0965(17) 0.056(12) Uiso 0.345(7) 1 d PD B -4
N1 N 0.0172(5) 0.2122(4) 0.2552(4) 0.0382(17) Uani 1 1 d . . .
N2 N 0.0518(5) 0.3485(4) 0.1132(4) 0.0378(17) Uani 1 1 d . . .
N3 N 0.2989(4) 0.3269(4) 0.2096(4) 0.0335(16) Uani 1 1 d . . .
N4 N 0.3393(5) 0.4334(4) 0.0487(4) 0.0343(16) Uani 1 1 d . . .
O1 O 0.0996(4) 0.5050(3) 0.2777(3) 0.0325(13) Uani 1 1 d . . .
O2 O -0.2206(5) 0.1158(5) -0.0026(4) 0.067(2) Uani 1 1 d DU . .
O3 O -0.2345(9) -0.0236(8) 0.1571(7) 0.138(4) Uani 1 1 d DU B .
O4 O -0.2681(11) 0.1678(10) 0.1810(9) 0.110(5) Uiso 0.655(7) 1 d PDU B 3
O5 O -0.4216(11) 0.0127(11) 0.0670(11) 0.049(5) Uiso 0.345(7) 1 d PDU B -4

loop_
_atom_site_aniso_label
_atom_site_aniso_U_11
_atom_site_aniso_U_22
_atom_site_aniso_U_33
_atom_site_aniso_U_23
_atom_site_aniso_U_13
_atom_site_aniso_U_12
C1 0.026(4) 0.028(4) 0.038(5) -0.005(4) -0.009(4) -0.003(3)
C2 0.034(5) 0.030(4) 0.035(5) -0.008(4) -0.006(4) 0.001(4)
C3 0.030(5) 0.046(5) 0.053(6) -0.007(4) -0.007(4) 0.001(4)
C4 0.043(6) 0.035(5) 0.067(7) -0.014(5) -0.011(5) -0.005(4)
C5 0.053(6) 0.029(5) 0.052(6) -0.012(4) -0.015(5) 0.003(4)
C6 0.041(5) 0.031(5) 0.037(5) -0.010(4) -0.008(4) 0.007(4)
C7 0.043(5) 0.027(4) 0.040(5) -0.011(4) -0.006(4) 0.006(4)
C8 0.036(5) 0.033(5) 0.029(4) -0.007(4) -0.008(4) 0.009(4)
C9 0.035(5) 0.037(5) 0.036(5) -0.013(4) -0.003(4) 0.010(4)
C10 0.031(4) 0.049(5) 0.032(5) -0.007(4) -0.007(4) 0.008(4)
C11 0.028(4) 0.037(5) 0.032(5) -0.002(4) -0.002(4) -0.001(4)
C12 0.029(4) 0.030(4) 0.029(4) -0.003(3) -0.002(3) 0.003(3)
C13 0.022(4) 0.038(5) 0.029(4) -0.009(4) -0.002(3) 0.002(3)
C14 0.057(7) 0.049(6) 0.090(9) -0.017(6) -0.018(6) -0.023(5)
C15 0.41(4) 0.31(3) 0.114(15) 0.031(18) -0.04(2) -0.34(3)
C16 0.094(12) 0.110(13) 0.33(3) -0.066(16) -0.101(16) -0.009(10)
C17 0.076(10) 0.103(12) 0.38(3) -0.164(17) -0.009(14) -0.023(9)
C18 0.051(6) 0.035(5) 0.057(6) -0.007(4) -0.013(5) 0.015(4)
C19 0.049(6) 0.047(6) 0.046(6) -0.019(4) -0.012(4) 0.001(4)
C20 0.026(5) 0.070(7) 0.042(5) -0.015(5) -0.006(4) 0.008(4)
C21 0.039(7) 0.201(18) 0.106(11) 0.018(11) -0.004(7) 0.042(9)
C22 0.042(7) 0.24(2) 0.065(8) -0.061(10) 0.008(6) -0.007(9)
C23 0.050(8) 0.097(11) 0.194(18) -0.024(11) 0.047(9) 0.000(7)
C24 0.026(4) 0.035(5) 0.030(5) -0.011(4) -0.006(3) 0.000(3)
C25 0.031(5) 0.039(5) 0.037(5) -0.004(4) -0.009(4) -0.004(4)
C26 0.069(7) 0.024(5) 0.054(6) -0.009(4) -0.025(5) -0.003(5)
C27 0.074(8) 0.041(6) 0.069(7) -0.007(5) -0.009(6) 0.002(6)
C28 0.155(14) 0.035(7) 0.070(8) 0.004(6) -0.013(8) -0.020(8)
C29 0.187(17) 0.043(7) 0.057(8) -0.010(6) -0.043(10) 0.009(9)
C30 0.126(12) 0.049(7) 0.086(10) -0.033(7) -0.058(9) 0.040(7)
C31 0.098(9) 0.038(6) 0.083(8) -0.019(6) -0.047(7) 0.016(6)
C32 0.029(4) 0.032(4) 0.042(5) -0.008(4) -0.011(4) 0.004(4)
C33 0.031(5) 0.059(6) 0.029(5) -0.006(4) -0.009(4) 0.015(4)
C34 0.071(8) 0.079(9) 0.059(8) -0.022(6) -0.026(6) 0.037(7)
C35 0.074(9) 0.161(14) 0.030(7) -0.023(8) -0.023(6) 0.074(10)
C36 0.055(8) 0.153(15) 0.052(9) 0.023(10) 0.002(6) 0.047(9)
C37 0.041(6) 0.098(9) 0.060(8) 0.027(7) -0.003(5) 0.021(6)
C38 0.023(5) 0.094(9) 0.043(6) 0.023(6) -0.005(4) 0.015(5)
C39 0.017(4) 0.035(5) 0.034(5) -0.007(4) -0.004(3) 0.000(3)
C40 0.026(4) 0.032(5) 0.035(5) -0.009(4) -0.005(3) -0.006(3)
C41 0.043(5) 0.032(5) 0.034(5) -0.008(4) -0.010(4) -0.002(4)
C42 0.052(6) 0.036(5) 0.046(6) -0.009(4) -0.011(5) -0.002(4)
C43 0.087(8) 0.052(7) 0.051(6) 0.003(5) -0.016(6) -0.022(6)
C44 0.104(10) 0.033(6) 0.085(9) 0.016(6) -0.047(8) -0.010(6)
C45 0.079(8) 0.047(7) 0.074(8) -0.008(6) -0.020(7) 0.011(6)
C46 0.089(8) 0.032(5) 0.099(9) -0.006(6) -0.070(7) 0.007(5)
C47 0.018(4) 0.035(5) 0.047(5) 0.000(4) -0.007(4) -0.004(3)
C48 0.018(4) 0.047(5) 0.039(5) -0.005(4) -0.008(4) 0.010(4)
C49 0.036(5) 0.054(6) 0.047(6) -0.008(5) -0.014(4) 0.015(4)
C50 0.043(6) 0.082(8) 0.041(6) -0.010(5) -0.019(5) 0.025(6)
C51 0.042(6) 0.096(9) 0.035(6) 0.003(6) -0.009(5) 0.024(6)
C52 0.033(5) 0.081(8) 0.044(6) 0.014(6) -0.003(4) 0.001(5)
C53 0.024(4) 0.067(7) 0.046(6) 0.005(5) -0.005(4) 0.009(4)
C54 0.136(12) 0.088(10) 0.088(10) -0.002(8) -0.003(9) 0.021(9)
C55 0.137(13) 0.098(11) 0.085(10) 0.020(8) -0.032(9) -0.009(10)
C56 0.208(18) 0.121(14) 0.100(12) 0.013(11) 0.045(12) 0.021(13)
C57 0.091(9) 0.086(9) 0.062(7) -0.021(7) -0.026(7) 0.015(7)
C58 0.36(3) 0.21(2) 0.20(2) 0.05(2) -0.11(2) -0.02(2)
C59 0.36(3) 0.158(19) 0.25(2) 0.051(18) -0.186(19) 0.07(2)
C60 0.36(3) 0.171(19) 0.19(2) -0.037(16) -0.07(2) -0.09(2)
C61 0.35(2) 0.161(19) 0.084(13) -0.019(13) -0.043(16) -0.039(19)
C70 0.40(5) 0.15(2) 0.44(5) -0.10(3) -0.31(5) 0.08(3)
C71 0.32(4) 0.24(4) 0.42(6) -0.21(4) -0.25(4) 0.14(3)
C72 0.19(2) 0.17(2) 0.22(3) -0.04(2) -0.13(2) -0.04(2)
Cl1 0.0699(18) 0.0657(18) 0.098(2) -0.0431(16) -0.0371(16) 0.0014(14)
Cl2 0.0405(13) 0.0468(14) 0.0679(16) -0.0266(12) -0.0037(11) 0.0023(10)
Cl3 0.0381(13) 0.0538(15) 0.0786(18) -0.0071(13) 0.0074(12) 0.0153(11)
F1 0.084(5) 0.068(4) 0.086(5) 0.012(4) 0.011(4) -0.014(4)
F2 0.289(12) 0.030(4) 0.087(5) 0.000(3) -0.070(7) 0.008(5)
F3 0.112(8) 0.082(7) 0.053(5) -0.027(5) -0.037(5) 0.030(6)
F3S 0.043(13) 0.058(15) 0.053(15) 0.017(11) -0.025(11) 0.000(10)
F4 0.076(5) 0.242(11) 0.049(4) 0.054(5) 0.004(4) 0.063(6)
F5 0.063(4) 0.073(4) 0.066(4) -0.002(3) 0.004(3) -0.003(3)
F6 0.147(7) 0.059(4) 0.096(5) 0.030(4) -0.051(5) -0.011(4)
F7 0.059(3) 0.055(3) 0.054(3) -0.018(3) -0.011(3) 0.008(3)
F8 0.066(4) 0.129(6) 0.039(3) 0.012(3) 0.000(3) 0.012(4)
Fe1 0.0413(7) 0.0388(7) 0.0485(8) -0.0195(6) -0.0054(6) 0.0015(6)
Fe2 0.0352(7) 0.0360(7) 0.0427(8) -0.0115(6) 0.0008(6) 0.0026(5)
N1 0.041(4) 0.032(4) 0.045(4) -0.014(3) -0.015(3) 0.005(3)
N2 0.034(4) 0.043(4) 0.038(4) -0.011(3) -0.008(3) 0.004(3)
N3 0.029(4) 0.031(4) 0.039(4) -0.008(3) -0.004(3) 0.001(3)
N4 0.030(4) 0.040(4) 0.033(4) -0.006(3) -0.007(3) 0.004(3)
O1 0.027(3) 0.028(3) 0.040(3) -0.012(2) 0.000(2) -0.001(2)
O2 0.070(5) 0.063(5) 0.061(5) -0.004(4) -0.003(4) 0.012(4)
O3 0.179(11) 0.132(10) 0.082(8) 0.035(7) -0.003(8) 0.035(9)

loop_
_atom_type_symbol
_atom_type_description
_atom_type_scat_dispersion_real
_atom_type_scat_dispersion_imag
_atom_type_scat_source
C C 0.0033 0.0016 'International Tables Vol C Tables 4.2.6.8 and 6.1.1.4'
H H 0.0000 0.0000 'International Tables Vol C Tables 4.2.6.8 and 6.1.1.4'
Cl Cl 0.1484 0.1585 'International Tables Vol C Tables 4.2.6.8 and 6.1.1.4'
F F 0.0171 0.0103 'International Tables Vol C Tables 4.2.6.8 and 6.1.1.4'
Fe Fe 0.3463 0.8444 'International Tables Vol C Tables 4.2.6.8 and 6.1.1.4'
Li Li -0.0003 0.0001 'International Tables Vol C Tables 4.2.6.8 and 6.1.1.4'
N N 0.0061 0.0033 'International Tables Vol C Tables 4.2.6.8 and 6.1.1.4'
O O 0.0106 0.0060 'International Tables Vol C Tables 4.2.6.8 and 6.1.1.4'

loop_
_geom_angle_atom_site_label_1
_geom_angle_atom_site_label_2
_geom_angle_atom_site_label_3
_geom_angle
_geom_angle_site_symmetry_1
_geom_angle_site_symmetry_3
_geom_angle_publ_flag
O1 C1 C6 123.9(7) . . ?
O1 C1 C2 114.8(6) . . ?
C6 C1 C2 121.3(7) . . ?
C3 C2 C1 118.2(7) . . ?
C3 C2 C39 121.9(7) . . ?
C1 C2 C39 119.8(7) . . ?
C4 C3 C2 122.1(8) . . ?
C4 C3 H3 118.9 . . ?
C2 C3 H3 118.9 . . ?
C3 C4 C5 117.5(8) . . ?
C3 C4 C14 120.8(8) . . ?
C5 C4 C14 121.6(8) . . ?
C4 C5 C6 123.3(8) . . ?
C4 C5 H5 118.4 . . ?
C6 C5 H5 118.4 . . ?
C1 C6 C5 117.6(8) . . ?
C1 C6 C7 121.8(7) . . ?
C5 C6 C7 120.5(7) . . ?
C8 C7 C19 110.7(7) . . ?
C8 C7 C6 109.8(6) . . ?
C19 C7 C6 109.0(7) . . ?
C8 C7 C18 107.7(7) . . ?
C19 C7 C18 110.9(7) . . ?
C6 C7 C18 108.7(7) . . ?
C13 C8 C9 117.0(7) . . ?
C13 C8 C7 123.1(7) . . ?
C9 C8 C7 119.8(7) . . ?
C10 C9 C8 123.0(7) . . ?
C10 C9 H9 118.5 . . ?
C8 C9 H9 118.5 . . ?
C9 C10 C11 116.9(7) . . ?
C9 C10 C20 120.7(7) . . ?
C11 C10 C20 122.3(8) . . ?
C12 C11 C10 122.6(8) . . ?
C12 C11 H11 118.7 . . ?
C10 C11 H11 118.7 . . ?
C13 C12 C11 117.8(7) . . ?
C13 C12 C24 120.8(7) . . ?
C11 C12 C24 121.3(7) . . ?
C12 C13 O1 115.6(6) . . ?
C12 C13 C8 122.7(7) . . ?
O1 C13 C8 121.7(7) . . ?
C15 C14 C17 118.9(16) . . ?
C15 C14 C4 110.5(10) . . ?
C17 C14 C4 114.8(10) . . ?
C15 C14 C16 100.4(17) . . ?
C17 C14 C16 102.6(14) . . ?
C4 C14 C16 107.6(10) . . ?
C14 C15 H15C 109.5 . . ?
C14 C15 H15B 109.5 . . ?
H15C C15 H15B 109.5 . . ?
C14 C15 H15A 109.5 . . ?
H15C C15 H15A 109.5 . . ?
H15B C15 H15A 109.5 . . ?
C14 C16 H16A 109.5 . . ?
C14 C16 H16B 109.5 . . ?
H16A C16 H16B 109.5 . . ?
C14 C16 H16C 109.5 . . ?
H16A C16 H16C 109.5 . . ?
H16B C16 H16C 109.5 . . ?
C14 C17 H17A 109.5 . . ?
C14 C17 H17B 109.5 . . ?
H17A C17 H17B 109.5 . . ?
C14 C17 H17C 109.5 . . ?
H17A C17 H17C 109.5 . . ?
H17B C17 H17C 109.5 . . ?
C7 C18 H18A 109.5 . . ?
C7 C18 H18B 109.5 . . ?
H18A C18 H18B 109.5 . . ?
C7 C18 H18C 109.5 . . ?
H18A C18 H18C 109.5 . . ?
H18B C18 H18C 109.5 . . ?
C7 C19 H19A 109.5 . . ?
C7 C19 H19B 109.5 . . ?
H19A C19 H19B 109.5 . . ?
C7 C19 H19C 109.5 . . ?
H19A C19 H19C 109.5 . . ?
H19B C19 H19C 109.5 . . ?
C22 C20 C21 112.0(11) . . ?
C22 C20 C23 107.8(11) . . ?
C21 C20 C23 106.5(11) . . ?
C22 C20 C10 110.4(8) . . ?
C21 C20 C10 108.0(8) . . ?
C23 C20 C10 112.0(8) . . ?
C20 C21 H21A 109.5 . . ?
C20 C21 H21B 109.5 . . ?
H21A C21 H21B 109.5 . . ?
C20 C21 H21C 109.5 . . ?
H21A C21 H21C 109.5 . . ?
H21B C21 H21C 109.5 . . ?
C20 C22 H22A 109.5 . . ?
C20 C22 H22B 109.5 . . ?
H22A C22 H22B 109.5 . . ?
C20 C22 H22C 109.5 . . ?
H22A C22 H22C 109.5 . . ?
H22B C22 H22C 109.5 . . ?
C20 C23 H23A 109.5 . . ?
C20 C23 H23B 109.5 . . ?
H23A C23 H23B 109.5 . . ?
C20 C23 H23C 109.5 . . ?
H23A C23 H23C 109.5 . . ?
H23B C23 H23C 109.5 . . ?
C32 C24 C25 126.0(7) . . ?
C32 C24 C12 115.7(7) . . ?
C25 C24 C12 118.3(7) . . ?
N1 C25 C24 126.4(8) . . ?
N1 C25 H25 116.8 . . ?
C24 C25 H25 116.8 . . ?
C31 C26 C27 117.9(9) . . ?
C31 C26 N1 120.6(10) . . ?
C27 C26 N1 121.4(9) . . ?
F1 C27 C28 116.2(11) . . ?
F1 C27 C26 120.8(9) . . ?
C28 C27 C26 123.0(12) . . ?
C29 C28 C27 116.6(13) . . ?
C29 C28 H28 121.7 . . ?
C27 C28 H28 121.7 . . ?
F2 C29 C30 119.5(15) . . ?
F2 C29 C28 118.1(15) . . ?
C30 C29 C28 122.4(12) . . ?
C29 C30 C31 120.3(12) . . ?
C29 C30 H30 119.8 . . ?
C31 C30 H30 119.8 . . ?
C26 C31 C30 119.7(12) . . ?
C26 C31 H31 120.2 . . ?
C30 C31 H31 120.2 . . ?
N2 C32 C24 128.9(8) . . ?
N2 C32 H32 115.5 . . ?
C24 C32 H32 115.5 . . ?
C34 C33 C38 112.8(10) . . ?
C34 C33 N2 122.3(9) . . ?
C38 C33 N2 125.0(8) . . ?
F3 C34 C33 117.6(11) . . ?
F3 C34 C35 116.6(12) . . ?
C33 C34 C35 125.8(13) . . ?
C33 C34 H38S 118.4 . . ?
C35 C34 H38S 115.8 . . ?
C36 C35 C34 114.9(12) . . ?
C36 C35 H35 122.5 . . ?
C34 C35 H35 122.5 . . ?
C37 C36 C35 125.0(13) . . ?
C37 C36 F4 119.2(17) . . ?
C35 C36 F4 115.8(16) . . ?
C36 C37 C38 117.0(14) . . ?
C36 C37 H37 121.5 . . ?
C38 C37 H37 121.5 . . ?
F3S C38 C33 125.1(13) . . ?
F3S C38 C37 110.3(15) . . ?
C33 C38 C37 124.5(13) . . ?
C33 C38 H38 119.1 . . ?
C37 C38 H38 116.4 . . ?
C40 C39 C47 125.4(7) . . ?
C40 C39 C2 117.0(7) . . ?
C47 C39 C2 117.6(7) . . ?
N3 C40 C39 126.9(8) . . ?
N3 C40 H40 116.6 . . ?
C39 C40 H40 116.6 . . ?
C42 C41 N3 125.8(8) . . ?
C42 C41 C46 117.9(9) . . ?
N3 C41 C46 116.2(8) . . ?
F5 C42 C41 121.1(8) . . ?
F5 C42 C43 114.5(9) . . ?
C41 C42 C43 124.3(9) . . ?
C44 C43 C42 115.1(10) . . ?
C44 C43 H43 122.5 . . ?
C42 C43 H43 122.5 . . ?
C45 C44 F6 121.4(11) . . ?
C45 C44 C43 122.8(10) . . ?
F6 C44 C43 115.7(12) . . ?
C44 C45 C46 121.2(11) . . ?
C44 C45 H45 119.4 . . ?
C46 C45 H45 119.4 . . ?
C45 C46 C41 118.5(11) . . ?
C45 C46 H46 120.7 . . ?
C41 C46 H46 120.7 . . ?
N4 C47 C39 128.0(8) . . ?
N4 C47 H47 116.0 . . ?
C39 C47 H47 116.0 . . ?
C49 C48 C53 116.5(8) . . ?
C49 C48 N4 119.9(8) . . ?
C53 C48 N4 123.6(8) . . ?
F7 C49 C50 117.9(9) . . ?
F7 C49 C48 118.6(8) . . ?
C50 C49 C48 123.5(10) . . ?
C49 C50 C51 117.2(10) . . ?
C49 C50 H50 121.4 . . ?
C51 C50 H50 121.4 . . ?
C52 C51 F8 118.9(11) . . ?
C52 C51 C50 123.0(9) . . ?
F8 C51 C50 118.0(10) . . ?
C51 C52 C53 117.8(10) . . ?
C51 C52 H52 121.1 . . ?
C53 C52 H52 121.1 . . ?
C48 C53 C52 121.9(10) . . ?
C48 C53 H53 119.0 . . ?
C52 C53 H53 119.0 . . ?
O2 C54 C55 107.3(12) . . ?
O2 C54 H54A 110.3 . . ?
C55 C54 H54A 110.3 . . ?
O2 C54 H54B 110.3 . . ?
C55 C54 H54B 110.3 . . ?
H54A C54 H54B 108.5 . . ?
C56 C55 C54 107.1(13) . . ?
C56 C55 H55A 110.3 . . ?
C54 C55 H55A 110.3 . . ?
C56 C55 H55B 110.3 . . ?
C54 C55 H55B 110.3 . . ?
H55A C55 H55B 108.6 . . ?
C55 C56 C57 108.9(14) . . ?
C55 C56 H56A 109.9 . . ?
C57 C56 H56A 109.9 . . ?
C55 C56 H56B 109.9 . . ?
C57 C56 H56B 109.9 . . ?
H56A C56 H56B 108.3 . . ?
O2 C57 C56 106.7(11) . . ?
O2 C57 H57A 110.4 . . ?
C56 C57 H57A 110.4 . . ?
O2 C57 H57B 110.4 . . ?
C56 C57 H57B 110.4 . . ?
H57A C57 H57B 108.6 . . ?
O3 C58 C59 106.2(12) . . ?
O3 C58 H58A 110.5 . . ?
C59 C58 H58A 110.5 . . ?
O3 C58 H58B 110.5 . . ?
C59 C58 H58B 110.5 . . ?
H58A C58 H58B 108.7 . . ?
C58 C59 C60 97.5(12) . . ?
C58 C59 H59A 112.3 . . ?
C60 C59 H59A 112.3 . . ?
C58 C59 H59B 112.3 . . ?
C60 C59 H59B 112.3 . . ?
H59A C59 H59B 109.9 . . ?
C59 C60 C61 95.5(11) . . ?
C59 C60 H60A 112.6 . . ?
C61 C60 H60A 112.6 . . ?
C59 C60 H60B 112.6 . . ?
C61 C60 H60B 112.6 . . ?
H60A C60 H60B 110.1 . . ?
O3 C61 C60 105.8(12) . . ?
O3 C61 Li1S 51.5(12) . . ?
C60 C61 Li1S 136(2) . . ?
O3 C61 H61A 110.6 . . ?
C60 C61 H61A 110.6 . . ?
Li1S C61 H61A 113.0 . . ?
O3 C61 H61B 110.6 . . ?
C60 C61 H61B 110.6 . . ?
Li1S C61 H61B 61.2 . . ?
H61A C61 H61B 108.7 . . ?
O4 C62 C63 110(2) . . ?
O4 C62 H62A 109.8 . . ?
C63 C62 H62A 109.8 . . ?
O4 C62 H62B 109.8 . . ?
C63 C62 H62B 109.8 . . ?
H62A C62 H62B 108.2 . . ?
C64 C63 C62 103.5(17) . . ?
C64 C63 H63A 111.1 . . ?
C62 C63 H63A 111.1 . . ?
C64 C63 H63B 111.1 . . ?
C62 C63 H63B 111.1 . . ?
H63A C63 H63B 109.0 . . ?
C63 C64 C65 111.9(16) . . ?
C63 C64 H64A 109.2 . . ?
C65 C64 H64A 109.2 . . ?
C63 C64 H64B 109.2 . . ?
C65 C64 H64B 109.2 . . ?
H64A C64 H64B 107.9 . . ?
O4 C65 C64 96.9(17) . . ?
O4 C65 H65A 112.4 . . ?
C64 C65 H65A 112.4 . . ?
O4 C65 H65B 112.4 . . ?
C64 C65 H65B 112.4 . . ?
H65A C65 H65B 109.9 . . ?
O5 C66 C67 119(3) . . ?
O5 C66 H66A 107.6 . . ?
C67 C66 H66A 107.6 . . ?
O5 C66 H66B 107.6 . . ?
C67 C66 H66B 107.6 . . ?
H66A C66 H66B 107.0 . . ?
C66 C67 C68 91(2) . . ?
C66 C67 H67A 113.4 . . ?
C68 C67 H67A 113.4 . . ?
C66 C67 H67B 113.4 . . ?
C68 C67 H67B 113.4 . . ?
H67A C67 H67B 110.7 . . ?
C69 C68 C67 106(2) . . ?
C69 C68 H68A 110.6 . . ?
C67 C68 H68A 110.6 . . ?
C69 C68 H68B 110.6 . . ?
C67 C68 H68B 110.6 . . ?
H68A C68 H68B 108.7 . . ?
O5 C69 C68 111(2) . . ?
O5 C69 H69A 109.5 . . ?
C68 C69 H69A 109.5 . . ?
O5 C69 H69B 109.5 . . ?
C68 C69 H69B 109.5 . . ?
H69A C69 H69B 108.1 . . ?
C71 C70 H70A 109.5 . . ?
C71 C70 H70B 109.5 . . ?
H70A C70 H70B 109.5 . . ?
C71 C70 H70C 109.5 . . ?
H70A C70 H70C 109.5 . . ?
H70B C70 H70C 109.5 . . ?
C72 C71 C70 113(4) . . ?
C72 C71 H71A 108.9 . . ?
C70 C71 H71A 108.9 . . ?
C72 C71 H71B 108.9 . . ?
C70 C71 H71B 108.9 . . ?
H71A C71 H71B 107.7 . . ?
C71 C72 C72 117(4) . 2_656 ?
C71 C72 H72A 108.0 . . ?
C72 C72 H72A 108.0 2_656 . ?
C71 C72 H72B 108.0 . . ?
C72 C72 H72B 108.0 2_656 . ?
H72A C72 H72B 107.3 . . ?
Fe1 Cl1 Li1 125.4(3) . . ?
Fe1 Cl2 Fe2 116.52(10) . . ?
N1 Fe1 N2 94.1(3) . . ?
N1 Fe1 Cl1 106.7(2) . . ?
N2 Fe1 Cl1 131.1(2) . . ?
N1 Fe1 Cl2 115.7(2) . . ?
N2 Fe1 Cl2 105.0(2) . . ?
Cl1 Fe1 Cl2 104.76(11) . . ?
N4 Fe2 N3 92.5(3) . . ?
N4 Fe2 Cl3 106.6(2) . . ?
N3 Fe2 Cl3 122.0(2) . . ?
N4 Fe2 Cl2 130.2(2) . . ?
N3 Fe2 Cl2 102.2(2) . . ?
Cl3 Fe2 Cl2 104.90(10) . . ?
O4 Li1 O2 105.7(10) . . ?
O4 Li1 O3 101.5(10) . . ?
O2 Li1 O3 109.7(9) . . ?
O4 Li1 Cl1 118.2(9) . . ?
O2 Li1 Cl1 109.4(7) . . ?
O3 Li1 Cl1 111.9(8) . . ?
O5 Li1S O3 119.4(15) . . ?
O5 Li1S O2 109.7(12) . . ?
O3 Li1S O2 110.9(11) . . ?
O5 Li1S C61 95.3(14) . . ?
O2 Li1S C61 106.7(15) . . ?
C25 N1 C26 117.0(7) . . ?
C25 N1 Fe1 123.6(6) . . ?
C26 N1 Fe1 119.4(5) . . ?
C32 N2 C33 116.9(7) . . ?
C32 N2 Fe1 120.9(6) . . ?
C33 N2 Fe1 122.1(5) . . ?
C40 N3 C41 117.9(7) . . ?
C40 N3 Fe2 123.8(6) . . ?
C41 N3 Fe2 118.3(5) . . ?
C47 N4 C48 117.5(7) . . ?
C47 N4 Fe2 123.3(6) . . ?
C48 N4 Fe2 119.0(5) . . ?
C1 O1 C13 119.2(6) . . ?
C54 O2 C57 108.7(9) . . ?
C54 O2 Li1S 123.2(13) . . ?
C57 O2 Li1S 126.3(13) . . ?
C54 O2 Li1 114.7(8) . . ?
C57 O2 Li1 114.5(8) . . ?
C61 O3 C58 109.7(13) . . ?
C61 O3 Li1S 98.1(17) . . ?
C58 O3 Li1S 146.8(18) . . ?
C61 O3 Li1 125.5(10) . . ?
C58 O3 Li1 115.2(10) . . ?
C62 O4 C65 113.1(16) . . ?
C62 O4 Li1 126.0(15) . . ?
C65 O4 Li1 120.6(13) . . ?
C66 O5 C69 101(2) . . ?
C66 O5 Li1S 128(2) . . ?
C69 O5 Li1S 129.6(18) . . ?

loop_
_geom_bond_atom_site_label_1
_geom_bond_atom_site_label_2
_geom_bond_distance
_geom_bond_site_symmetry_2
_geom_bond_publ_flag
C1 O1 1.364(9) . ?
C1 C6 1.383(11) . ?
C1 C2 1.410(11) . ?
C2 C3 1.390(11) . ?
C2 C39 1.493(11) . ?
C3 C4 1.381(12) . ?
C3 H3 0.9500 . ?
C4 C5 1.385(13) . ?
C4 C14 1.538(12) . ?
C5 C6 1.391(12) . ?
C5 H5 0.9500 . ?
C6 C7 1.533(11) . ?
C7 C8 1.519(11) . ?
C7 C19 1.530(12) . ?
C7 C18 1.547(12) . ?
C8 C13 1.393(11) . ?
C8 C9 1.394(11) . ?
C9 C10 1.386(12) . ?
C9 H9 0.9500 . ?
C10 C11 1.397(11) . ?
C10 C20 1.527(11) . ?
C11 C12 1.385(11) . ?
C11 H11 0.9500 . ?
C12 C13 1.379(11) . ?
C12 C24 1.492(10) . ?
C13 O1 1.392(9) . ?
C14 C15 1.44(2) . ?
C14 C17 1.449(17) . ?
C14 C16 1.57(2) . ?
C15 H15C 0.9800 . ?
C15 H15B 0.9800 . ?
C15 H15A 0.9800 . ?
C16 H16A 0.9800 . ?
C16 H16B 0.9800 . ?
C16 H16C 0.9800 . ?
C17 H17A 0.9800 . ?
C17 H17B 0.9800 . ?
C17 H17C 0.9800 . ?
C18 H18A 0.9800 . ?
C18 H18B 0.9800 . ?
C18 H18C 0.9800 . ?
C19 H19A 0.9800 . ?
C19 H19B 0.9800 . ?
C19 H19C 0.9800 . ?
C20 C22 1.472(14) . ?
C20 C21 1.508(16) . ?
C20 C23 1.521(16) . ?
C21 H21A 0.9800 . ?
C21 H21B 0.9800 . ?
C21 H21C 0.9800 . ?
C22 H22A 0.9800 . ?
C22 H22B 0.9800 . ?
C22 H22C 0.9800 . ?
C23 H23A 0.9800 . ?
C23 H23B 0.9800 . ?
C23 H23C 0.9800 . ?
C24 C32 1.383(11) . ?
C24 C25 1.389(11) . ?
C25 N1 1.313(10) . ?
C25 H25 0.9500 . ?
C26 C31 1.376(14) . ?
C26 C27 1.400(14) . ?
C26 N1 1.433(11) . ?
C27 F1 1.332(12) . ?
C27 C28 1.386(15) . ?
C28 C29 1.37(2) . ?
C28 H28 0.9500 . ?
C29 F2 1.345(13) . ?
C29 C30 1.359(19) . ?
C30 C31 1.395(16) . ?
C30 H30 0.9500 . ?
C31 H31 0.9500 . ?
C32 N2 1.330(10) . ?
C32 H32 0.9500 . ?
C33 C34 1.367(13) . ?
C33 C38 1.373(14) . ?
C33 N2 1.407(11) . ?
C34 F3 1.301(12) . ?
C34 C35 1.394(17) . ?
C34 H38S 0.9073 . ?
C35 C36 1.33(2) . ?
C35 H35 0.9500 . ?
C36 C37 1.32(2) . ?
C36 F4 1.374(14) . ?
C37 C38 1.378(14) . ?
C37 H37 0.9500 . ?
C38 F3S 1.221(16) . ?
C38 H38 0.9500 . ?
C39 C40 1.388(11) . ?
C39 C47 1.389(11) . ?
C40 N3 1.321(10) . ?
C40 H40 0.9500 . ?
C41 C42 1.350(12) . ?
C41 N3 1.427(10) . ?
C41 C46 1.431(13) . ?
C42 F5 1.325(10) . ?
C42 C43 1.393(13) . ?
C43 C44 1.393(16) . ?
C43 H43 0.9500 . ?
C44 C45 1.343(16) . ?
C44 F6 1.360(12) . ?
C45 C46 1.367(15) . ?
C45 H45 0.9500 . ?
C46 H46 0.9500 . ?
C47 N4 1.322(10) . ?
C47 H47 0.9500 . ?
C48 C49 1.374(12) . ?
C48 C53 1.385(12) . ?
C48 N4 1.429(10) . ?
C49 F7 1.351(11) . ?
C49 C50 1.365(13) . ?
C50 C51 1.375(15) . ?
C50 H50 0.9500 . ?
C51 C52 1.349(15) . ?
C51 F8 1.358(11) . ?
C52 C53 1.391(13) . ?
C52 H52 0.9500 . ?
C53 H53 0.9500 . ?
C54 O2 1.410(14) . ?
C54 C55 1.452(18) . ?
C54 H54A 0.9900 . ?
C54 H54B 0.9900 . ?
C55 C56 1.41(2) . ?
C55 H55A 0.9900 . ?
C55 H55B 0.9900 . ?
C56 C57 1.432(19) . ?
C56 H56A 0.9900 . ?
C56 H56B 0.9900 . ?
C57 O2 1.425(12) . ?
C57 H57A 0.9900 . ?
C57 H57B 0.9900 . ?
C58 O3 1.379(13) . ?
C58 C59 1.454(19) . ?
C58 H58A 0.9900 . ?
C58 H58B 0.9900 . ?
C59 C60 1.503(18) . ?
C59 H59A 0.9900 . ?
C59 H59B 0.9900 . ?
C60 C61 1.504(18) . ?
C60 H60A 0.9900 . ?
C60 H60B 0.9900 . ?
C61 O3 1.265(13) . ?
C61 Li1S 2.47(4) . ?
C61 H61A 0.9900 . ?
C61 H61B 0.9900 . ?
C62 O4 1.25(2) . ?
C62 C63 1.39(3) . ?
C62 H62A 0.9900 . ?
C62 H62B 0.9900 . ?
C63 C64 1.28(3) . ?
C63 H63A 0.9900 . ?
C63 H63B 0.9900 . ?
C64 C65 1.476(17) . ?
C64 H64A 0.9900 . ?
C64 H64B 0.9900 . ?
C65 O4 1.40(2) . ?
C65 H65A 0.9900 . ?
C65 H65B 0.9900 . ?
C66 O5 1.323(18) . ?
C66 C67 1.45(2) . ?
C66 H66A 0.9900 . ?
C66 H66B 0.9900 . ?
C67 C68 1.506(19) . ?
C67 H67A 0.9900 . ?
C67 H67B 0.9900 . ?
C68 C69 1.46(2) . ?
C68 H68A 0.9900 . ?
C68 H68B 0.9900 . ?
C69 O5 1.335(17) . ?
C69 H69A 0.9900 . ?
C69 H69B 0.9900 . ?
C70 C71 1.56(4) . ?
C70 H70A 0.9800 . ?
C70 H70B 0.9800 . ?
C70 H70C 0.9800 . ?
C71 C72 1.44(4) . ?
C71 H71A 0.9900 . ?
C71 H71B 0.9900 . ?
C72 C72 1.53(4) 2_656 ?
C72 H72A 0.9900 . ?
C72 H72B 0.9900 . ?
Cl1 Fe1 2.262(3) . ?
Cl1 Li1 2.43(3) . ?
Cl2 Fe1 2.361(3) . ?
Cl2 Fe2 2.378(3) . ?
Cl3 Fe2 2.274(3) . ?
F3 H38S 0.3942 . ?
F3S H38 0.2967 . ?
Fe1 N1 2.021(7) . ?
Fe1 N2 2.022(7) . ?
Fe2 N4 2.022(7) . ?
Fe2 N3 2.038(7) . ?
Li1 O4 1.936(15) . ?
Li1 O2 1.968(14) . ?
Li1 O3 1.971(14) . ?
Li1S O5 1.954(17) . ?
Li1S O3 1.955(16) . ?
Li1S O2 1.957(17) . ?

loop_
_geom_torsion_atom_site_label_1
_geom_torsion_atom_site_label_2
_geom_torsion_atom_site_label_3
_geom_torsion_atom_site_label_4
_geom_torsion
_geom_torsion_site_symmetry_1
_geom_torsion_site_symmetry_2
_geom_torsion_site_symmetry_3
_geom_torsion_site_symmetry_4
_geom_torsion_publ_flag
O1 C1 C2 C3 179.3(7) . . . . ?
C6 C1 C2 C3 -0.5(12) . . . . ?
O1 C1 C2 C39 -2.7(11) . . . . ?
C6 C1 C2 C39 177.6(8) . . . . ?
C1 C2 C3 C4 0.1(13) . . . . ?
C39 C2 C3 C4 -177.9(8) . . . . ?
C2 C3 C4 C5 0.6(14) . . . . ?
C2 C3 C4 C14 177.3(9) . . . . ?
C3 C4 C5 C6 -1.0(15) . . . . ?
C14 C4 C5 C6 -177.7(9) . . . . ?
O1 C1 C6 C5 -179.6(8) . . . . ?
C2 C1 C6 C5 0.1(12) . . . . ?
O1 C1 C6 C7 -0.7(13) . . . . ?
C2 C1 C6 C7 179.1(8) . . . . ?
C4 C5 C6 C1 0.6(14) . . . . ?
C4 C5 C6 C7 -178.3(9) . . . . ?
C1 C6 C7 C8 5.1(11) . . . . ?
C5 C6 C7 C8 -176.0(8) . . . . ?
C1 C6 C7 C19 126.4(8) . . . . ?
C5 C6 C7 C19 -54.7(10) . . . . ?
C1 C6 C7 C18 -112.6(9) . . . . ?
C5 C6 C7 C18 66.3(10) . . . . ?
C19 C7 C8 C13 -126.9(8) . . . . ?
C6 C7 C8 C13 -6.6(11) . . . . ?
C18 C7 C8 C13 111.7(9) . . . . ?
C19 C7 C8 C9 56.1(10) . . . . ?
C6 C7 C8 C9 176.4(7) . . . . ?
C18 C7 C8 C9 -65.3(10) . . . . ?
C13 C8 C9 C10 -0.3(12) . . . . ?
C7 C8 C9 C10 176.9(8) . . . . ?
C8 C9 C10 C11 0.2(13) . . . . ?
C8 C9 C10 C20 -176.1(8) . . . . ?
C9 C10 C11 C12 -0.4(12) . . . . ?
C20 C10 C11 C12 175.7(8) . . . . ?
C10 C11 C12 C13 0.9(12) . . . . ?
C10 C11 C12 C24 -176.6(8) . . . . ?
C11 C12 C13 O1 178.8(7) . . . . ?
C24 C12 C13 O1 -3.7(11) . . . . ?
C11 C12 C13 C8 -1.1(12) . . . . ?
C24 C12 C13 C8 176.4(7) . . . . ?
C9 C8 C13 C12 0.8(12) . . . . ?
C7 C8 C13 C12 -176.3(8) . . . . ?
C9 C8 C13 O1 -179.1(7) . . . . ?
C7 C8 C13 O1 3.8(12) . . . . ?
C3 C4 C14 C15 46(2) . . . . ?
C5 C4 C14 C15 -137.1(18) . . . . ?
C3 C4 C14 C17 -175.9(14) . . . . ?
C5 C4 C14 C17 0.7(19) . . . . ?
C3 C4 C14 C16 -62.4(15) . . . . ?
C5 C4 C14 C16 114.2(13) . . . . ?
C9 C10 C20 C22 -53.0(13) . . . . ?
C11 C10 C20 C22 131.0(11) . . . . ?
C9 C10 C20 C21 69.8(12) . . . . ?
C11 C10 C20 C21 -106.2(12) . . . . ?
C9 C10 C20 C23 -173.2(11) . . . . ?
C11 C10 C20 C23 10.8(14) . . . . ?
C13 C12 C24 C32 -59.6(10) . . . . ?
C11 C12 C24 C32 117.8(8) . . . . ?
C13 C12 C24 C25 120.6(9) . . . . ?
C11 C12 C24 C25 -62.0(10) . . . . ?
C32 C24 C25 N1 -2.2(13) . . . . ?
C12 C24 C25 N1 177.6(8) . . . . ?
C31 C26 C27 F1 -177.4(9) . . . . ?
N1 C26 C27 F1 -1.2(15) . . . . ?
C31 C26 C27 C28 3.8(16) . . . . ?
N1 C26 C27 C28 179.9(10) . . . . ?
F1 C27 C28 C29 -179.5(11) . . . . ?
C26 C27 C28 C29 -0.6(18) . . . . ?
C27 C28 C29 F2 177.7(11) . . . . ?
C27 C28 C29 C30 -3(2) . . . . ?
F2 C29 C30 C31 -177.6(10) . . . . ?
C28 C29 C30 C31 3(2) . . . . ?
C27 C26 C31 C30 -3.6(15) . . . . ?
N1 C26 C31 C30 -179.9(9) . . . . ?
C29 C30 C31 C26 0.5(17) . . . . ?
C25 C24 C32 N2 0.7(14) . . . . ?
C12 C24 C32 N2 -179.1(8) . . . . ?
C38 C33 C34 F3 180.0(9) . . . . ?
N2 C33 C34 F3 1.2(14) . . . . ?
C38 C33 C34 C35 1.5(14) . . . . ?
N2 C33 C34 C35 -177.2(9) . . . . ?
F3 C34 C35 C36 -179.0(11) . . . . ?
C33 C34 C35 C36 -0.5(17) . . . . ?
C34 C35 C36 C37 -1.0(19) . . . . ?
C34 C35 C36 F4 178.0(9) . . . . ?
C35 C36 C37 C38 1.2(18) . . . . ?
F4 C36 C37 C38 -177.7(9) . . . . ?
C34 C33 C38 F3S -178.5(14) . . . . ?
N2 C33 C38 F3S 0.2(18) . . . . ?
C34 C33 C38 C37 -1.2(13) . . . . ?
N2 C33 C38 C37 177.4(8) . . . . ?
C36 C37 C38 F3S 177.6(13) . . . . ?
C36 C37 C38 C33 0.0(15) . . . . ?
C3 C2 C39 C40 114.0(9) . . . . ?
C1 C2 C39 C40 -64.0(10) . . . . ?
C3 C2 C39 C47 -64.4(11) . . . . ?
C1 C2 C39 C47 117.6(8) . . . . ?
C47 C39 C40 N3 -2.3(13) . . . . ?
C2 C39 C40 N3 179.5(7) . . . . ?
N3 C41 C42 F5 0.5(14) . . . . ?
C46 C41 C42 F5 -177.6(8) . . . . ?
N3 C41 C42 C43 177.7(9) . . . . ?
C46 C41 C42 C43 -0.4(14) . . . . ?
F5 C42 C43 C44 178.6(9) . . . . ?
C41 C42 C43 C44 1.2(15) . . . . ?
C42 C43 C44 C45 -2.7(17) . . . . ?
C42 C43 C44 F6 -179.7(9) . . . . ?
F6 C44 C45 C46 -179.8(10) . . . . ?
C43 C44 C45 C46 3.3(18) . . . . ?
C44 C45 C46 C41 -2.3(16) . . . . ?
C42 C41 C46 C45 0.8(13) . . . . ?
N3 C41 C46 C45 -177.4(8) . . . . ?
C40 C39 C47 N4 3.4(13) . . . . ?
C2 C39 C47 N4 -178.3(7) . . . . ?
C53 C48 C49 F7 178.3(7) . . . . ?
N4 C48 C49 F7 -0.2(11) . . . . ?
C53 C48 C49 C50 -1.9(12) . . . . ?
N4 C48 C49 C50 179.6(8) . . . . ?
F7 C49 C50 C51 -179.9(8) . . . . ?
C48 C49 C50 C51 0.3(13) . . . . ?
C49 C50 C51 C52 1.0(14) . . . . ?
C49 C50 C51 F8 -179.6(8) . . . . ?
F8 C51 C52 C53 -180.0(8) . . . . ?
C50 C51 C52 C53 -0.6(14) . . . . ?
C49 C48 C53 C52 2.3(12) . . . . ?
N4 C48 C53 C52 -179.3(8) . . . . ?
C51 C52 C53 C48 -1.1(13) . . . . ?
O2 C54 C55 C56 7(2) . . . . ?
C54 C55 C56 C57 0(2) . . . . ?
C55 C56 C57 O2 -7(2) . . . . ?
O3 C58 C59 C60 -35(3) . . . . ?
C58 C59 C60 C61 46(3) . . . . ?
C59 C60 C61 O3 -45(3) . . . . ?
C59 C60 C61 Li1S -96(2) . . . . ?
O4 C62 C63 C64 22(4) . . . . ?
C62 C63 C64 C65 -22(4) . . . . ?
C63 C64 C65 O4 14(3) . . . . ?
O5 C66 C67 C68 -36(4) . . . . ?
C66 C67 C68 C69 28(3) . . . . ?
C67 C68 C69 O5 -18(3) . . . . ?
C70 C71 C72 C72 -175(2) . . . 2_656 ?
Li1 Cl1 Fe1 N1 61.0(4) . . . . ?
Li1 Cl1 Fe1 N2 -50.1(5) . . . . ?
Li1 Cl1 Fe1 Cl2 -175.9(3) . . . . ?
Fe2 Cl2 Fe1 N1 -73.9(3) . . . . ?
Fe2 Cl2 Fe1 N2 28.3(2) . . . . ?
Fe2 Cl2 Fe1 Cl1 168.97(13) . . . . ?
Fe1 Cl2 Fe2 N4 -50.2(3) . . . . ?
Fe1 Cl2 Fe2 N3 53.7(2) . . . . ?
Fe1 Cl2 Fe2 Cl3 -178.04(13) . . . . ?
Fe1 Cl1 Li1 O4 -11.5(9) . . . . ?
Fe1 Cl1 Li1 O2 109.5(5) . . . . ?
Fe1 Cl1 Li1 O3 -128.7(5) . . . . ?
O3 C61 Li1S O5 -144.6(17) . . . . ?
C60 C61 Li1S O5 -73(2) . . . . ?
C60 C61 Li1S O3 71.3(16) . . . . ?
O3 C61 Li1S O2 102.9(16) . . . . ?
C60 C61 Li1S O2 174.3(16) . . . . ?
C24 C25 N1 C26 -178.6(8) . . . . ?
C24 C25 N1 Fe1 -0.1(12) . . . . ?
C31 C26 N1 C25 -135.8(9) . . . . ?
C27 C26 N1 C25 48.2(12) . . . . ?
C31 C26 N1 Fe1 45.6(11) . . . . ?
C27 C26 N1 Fe1 -130.5(8) . . . . ?
N2 Fe1 N1 C25 2.4(7) . . . . ?
Cl1 Fe1 N1 C25 -132.8(6) . . . . ?
Cl2 Fe1 N1 C25 111.1(6) . . . . ?
N2 Fe1 N1 C26 -179.1(6) . . . . ?
Cl1 Fe1 N1 C26 45.7(7) . . . . ?
Cl2 Fe1 N1 C26 -70.3(7) . . . . ?
C24 C32 N2 C33 -173.8(8) . . . . ?
C24 C32 N2 Fe1 2.6(11) . . . . ?
C34 C33 N2 C32 -153.0(8) . . . . ?
C38 C33 N2 C32 28.4(12) . . . . ?
C34 C33 N2 Fe1 30.6(11) . . . . ?
C38 C33 N2 Fe1 -147.9(7) . . . . ?
N1 Fe1 N2 C32 -3.4(6) . . . . ?
Cl1 Fe1 N2 C32 112.9(6) . . . . ?
Cl2 Fe1 N2 C32 -121.4(6) . . . . ?
N1 Fe1 N2 C33 172.8(6) . . . . ?
Cl1 Fe1 N2 C33 -70.9(7) . . . . ?
Cl2 Fe1 N2 C33 54.8(6) . . . . ?
C39 C40 N3 C41 179.2(7) . . . . ?
C39 C40 N3 Fe2 -2.3(11) . . . . ?
C42 C41 N3 C40 34.0(12) . . . . ?
C46 C41 N3 C40 -147.9(8) . . . . ?
C42 C41 N3 Fe2 -144.6(7) . . . . ?
C46 C41 N3 Fe2 33.5(9) . . . . ?
N4 Fe2 N3 C40 4.2(6) . . . . ?
Cl3 Fe2 N3 C40 115.6(6) . . . . ?
Cl2 Fe2 N3 C40 -128.0(6) . . . . ?
N4 Fe2 N3 C41 -177.4(6) . . . . ?
Cl3 Fe2 N3 C41 -65.9(6) . . . . ?
Cl2 Fe2 N3 C41 50.5(6) . . . . ?
C39 C47 N4 C48 -173.8(7) . . . . ?
C39 C47 N4 Fe2 0.2(11) . . . . ?
C49 C48 N4 C47 -151.7(7) . . . . ?
C53 C48 N4 C47 29.9(11) . . . . ?
C49 C48 N4 Fe2 34.0(9) . . . . ?
C53 C48 N4 Fe2 -144.4(7) . . . . ?
N3 Fe2 N4 C47 -3.2(6) . . . . ?
Cl3 Fe2 N4 C47 -127.7(6) . . . . ?
Cl2 Fe2 N4 C47 105.1(6) . . . . ?
N3 Fe2 N4 C48 170.7(6) . . . . ?
Cl3 Fe2 N4 C48 46.2(6) . . . . ?
Cl2 Fe2 N4 C48 -81.0(6) . . . . ?
C6 C1 O1 C13 -2.9(11) . . . . ?
C2 C1 O1 C13 177.3(7) . . . . ?
C12 C13 O1 C1 -178.5(7) . . . . ?
C8 C13 O1 C1 1.4(11) . . . . ?
C55 C54 O2 C57 -11.6(16) . . . . ?
C55 C54 O2 Li1S -177.2(12) . . . . ?
C55 C54 O2 Li1 118.1(13) . . . . ?
C56 C57 O2 C54 11.6(17) . . . . ?
C56 C57 O2 Li1S 176.6(14) . . . . ?
C56 C57 O2 Li1 -118.2(14) . . . . ?
O5 Li1S O2 C54 86(2) . . . . ?
O3 Li1S O2 C54 -139.6(16) . . . . ?
C61 Li1S O2 C54 -171.5(11) . . . . ?
O5 Li1S O2 C57 -76.7(17) . . . . ?
O3 Li1S O2 C57 57(2) . . . . ?
C61 Li1S O2 C57 25.5(16) . . . . ?
O5 Li1S O2 Li1 -174(2) . . . . ?
O3 Li1S O2 Li1 -40.1(10) . . . . ?
C61 Li1S O2 Li1 -72.0(8) . . . . ?
O4 Li1 O2 C54 45.3(14) . . . . ?
O3 Li1 O2 C54 154.0(10) . . . . ?
Cl1 Li1 O2 C54 -82.9(10) . . . . ?
O4 Li1 O2 C57 172.1(10) . . . . ?
O3 Li1 O2 C57 -79.3(13) . . . . ?
Cl1 Li1 O2 C57 43.8(10) . . . . ?
O4 Li1 O2 Li1S -69.3(18) . . . . ?
O3 Li1 O2 Li1S 39.3(13) . . . . ?
Cl1 Li1 O2 Li1S 162.4(15) . . . . ?
C60 C61 O3 C58 25(3) . . . . ?
Li1S C61 O3 C58 161.6(19) . . . . ?
C60 C61 O3 Li1S -136.6(18) . . . . ?
C60 C61 O3 Li1 169.2(17) . . . . ?
Li1S C61 O3 Li1 -54.1(15) . . . . ?
C59 C58 O3 C61 7(3) . . . . ?
C59 C58 O3 Li1S 152(2) . . . . ?
C59 C58 O3 Li1 -141(2) . . . . ?
O5 Li1S O3 C61 41(2) . . . . ?
O2 Li1S O3 C61 -88(2) . . . . ?
O5 Li1S O3 C58 -106(3) . . . . ?
O2 Li1S O3 C58 125(3) . . . . ?
C61 Li1S O3 C58 -147(3) . . . . ?
O5 Li1S O3 Li1 169(3) . . . . ?
O2 Li1S O3 Li1 40.0(10) . . . . ?
C61 Li1S O3 Li1 127.6(16) . . . . ?
O4 Li1 O3 C61 146.5(19) . . . . ?
O2 Li1 O3 C61 35(2) . . . . ?
Cl1 Li1 O3 C61 -86.5(19) . . . . ?
O4 Li1 O3 C58 -70.9(19) . . . . ?
O2 Li1 O3 C58 177.7(17) . . . . ?
Cl1 Li1 O3 C58 56.1(18) . . . . ?
O4 Li1 O3 Li1S 72.0(18) . . . . ?
O2 Li1 O3 Li1S -39.4(13) . . . . ?
Cl1 Li1 O3 Li1S -161.0(14) . . . . ?
C63 C62 O4 C65 -14(3) . . . . ?
C63 C62 O4 Li1 172.5(18) . . . . ?
C64 C65 O4 C62 1(3) . . . . ?
C64 C65 O4 Li1 174.8(16) . . . . ?
O2 Li1 O4 C62 61(2) . . . . ?
O3 Li1 O4 C62 -54(2) . . . . ?
Cl1 Li1 O4 C62 -176.6(18) . . . . ?
O2 Li1 O4 C65 -112.9(17) . . . . ?
O3 Li1 O4 C65 132.6(17) . . . . ?
Cl1 Li1 O4 C65 10.0(18) . . . . ?
C67 C66 O5 C69 27(4) . . . . ?
C67 C66 O5 Li1S -140(3) . . . . ?
C68 C69 O5 C66 -3(3) . . . . ?
C68 C69 O5 Li1S 163.6(19) . . . . ?
O3 Li1S O5 C66 -88(3) . . . . ?
O2 Li1S O5 C66 41(3) . . . . ?
C61 Li1S O5 C66 -69(3) . . . . ?
O3 Li1S O5 C69 108(3) . . . . ?
O2 Li1S O5 C69 -123(2) . . . . ?
C61 Li1S O5 C69 127(2) . . . . ?
